data_4301478
loop_
_publ_author_name
'Amal H. Ismail'
'Michael H. Dickman'
'Ulrich Kortz'

_publ_contact_author_address
; 
Jacobs University
School of Engineering and Science
P.O. Box 750 561
28725 Bremen
Germany
;
_publ_contact_author_email
;
u.kortz@jacobs-university.de
;
_publ_contact_author_fax
;
+49-421-200 3229
;
_publ_contact_author_name
;
Ulrich KORTZ
;
_publ_contact_author_phone
;
+49-421-200 3235
;
_publ_section_title
;
22-Isopolytungstate Fragment [H2W22O74]14-Coordinated to Lanthanide Ions
;
_journal_name_full 'Inorganic Chemistry'
_journal_page_first 1559
_journal_page_last 1565
_journal_paper_doi 10.1021/ic801946m
_journal_volume 48
_journal_year 2009
_chemical_formula_sum 'H106 Lu2.8 Na2 O137 W22'
_chemical_formula_weight 6879.44
_chemical_name_systematic
;
 ?
;
_space_group_IT_number 2
_symmetry_cell_setting triclinic
_symmetry_space_group_name_Hall '-P 1'
_symmetry_space_group_name_H-M 'P -1'
_atom_sites_solution_primary direct
_atom_sites_solution_secondary difmap
_audit_creation_method SHELXL-97
_cell_angle_alpha 72.674(4)
_cell_angle_beta 74.281(4)
_cell_angle_gamma 86.987(4)
_cell_formula_units_Z 1
_cell_length_a 12.4655(8)
_cell_length_b 12.6027(9)
_cell_length_c 19.3294(16)
_cell_measurement_reflns_used 9958
_cell_measurement_temperature 173(2)
_cell_measurement_theta_max 25.52
_cell_measurement_theta_min 3.35
_cell_volume 2789.1(4)
_computing_cell_refinement 'Bruker SMART'
_computing_data_collection 'Bruker SMART'
_computing_data_reduction 'Bruker SAINT'
_computing_molecular_graphics 'Bruker SHELXTL'
_computing_publication_material 'Bruker SHELXTL'
_computing_structure_refinement 'SHELXL-97 (Sheldrick, 1997)'
_computing_structure_solution 'SHELXS-97 (Sheldrick, 1990)'
_diffrn_ambient_temperature 173(2)
_diffrn_measured_fraction_theta_full 0.986
_diffrn_measured_fraction_theta_max 0.986
_diffrn_measurement_device_type 'CCD area detector'
_diffrn_measurement_method 'phi and omega scans'
_diffrn_radiation_monochromator graphite
_diffrn_radiation_source 'sealed tube'
_diffrn_radiation_type MoK\a
_diffrn_radiation_wavelength 0.71073
_diffrn_reflns_av_R_equivalents 0.1026
_diffrn_reflns_av_sigmaI/netI 0.0642
_diffrn_reflns_limit_h_max 15
_diffrn_reflns_limit_h_min -16
_diffrn_reflns_limit_k_max 16
_diffrn_reflns_limit_k_min -16
_diffrn_reflns_limit_l_max 25
_diffrn_reflns_limit_l_min -25
_diffrn_reflns_number 143421
_diffrn_reflns_theta_full 27.48
_diffrn_reflns_theta_max 27.48
_diffrn_reflns_theta_min 3.40
_exptl_absorpt_coefficient_mu 25.179
_exptl_absorpt_correction_T_max 0.3658
_exptl_absorpt_correction_T_min 0.1099
_exptl_absorpt_correction_type multi-scan
_exptl_absorpt_process_details SADABS
_exptl_crystal_colour colourless
_exptl_crystal_density_diffrn 4.096
_exptl_crystal_density_method 'not measured'
_exptl_crystal_description block
_exptl_crystal_F_000 3051
_exptl_crystal_size_max 0.18
_exptl_crystal_size_mid 0.10
_exptl_crystal_size_min 0.05
_refine_diff_density_max 3.468
_refine_diff_density_min -2.614
_refine_diff_density_rms 0.457
_refine_ls_extinction_method none
_refine_ls_goodness_of_fit_ref 1.031
_refine_ls_matrix_type full
_refine_ls_number_parameters 382
_refine_ls_number_reflns 12622
_refine_ls_number_restraints 0
_refine_ls_restrained_S_all 1.031
_refine_ls_R_factor_all 0.0877
_refine_ls_R_factor_gt 0.0502
_refine_ls_shift/su_max 0.001
_refine_ls_shift/su_mean 0.000
_refine_ls_structure_factor_coef Fsqd
_refine_ls_weighting_details 'calc w=1/[\s^2^(Fo^2^)+(0.0667P)^2^+76.0000P] where P=(Fo^2^+2Fc^2^)/3'
_refine_ls_weighting_scheme calc
_refine_ls_wR_factor_gt 0.1211
_refine_ls_wR_factor_ref 0.1429
_reflns_number_gt 8691
_reflns_number_total 12622
_reflns_threshold_expression >2sigma(I)
_cod_data_source_file ic801946m_si_001_09.cif
_cod_data_source_block luw
_cod_depositor_comments
;
The following automatic conversions were performed:
'_symmetry_cell_setting' value 'Triclinic' changed to 'triclinic'
according to '/home/saulius/struct/CIF-dictionaries/cif_core.dic'
dictionary named 'cif_core.dic' version 2.4.1 from 2010-06-29.

Automatic conversion script
Id: cif_fix_enum 1527 2010-12-29 10:47:43Z saulius 
;
_cod_original_formula_sum 'H106 Lu2.80 Na2 O137 W22'
_cod_database_code 4301478

loop_
_symmetry_equiv_pos_as_xyz
'x, y, z'
'-x, -y, -z'

loop_
_atom_site_label
_atom_site_type_symbol
_atom_site_fract_x
_atom_site_fract_y
_atom_site_fract_z
_atom_site_U_iso_or_equiv
_atom_site_adp_type
_atom_site_occupancy
_atom_site_symmetry_multiplicity
_atom_site_calc_flag
_atom_site_refinement_flags
_atom_site_disorder_assembly
_atom_site_disorder_group
W1 W 0.92224(6) 0.84264(6) 0.35972(4) 0.02869(17) Uani 1 1 d . . .
W2 W 0.93294(6) 1.07705(5) 0.22733(4) 0.02451(16) Uani 1 1 d . . .
W3 W 0.69345(6) 0.97931(6) 0.34488(4) 0.02934(17) Uani 1 1 d . . .
W4 W 0.54987(6) 0.73771(6) 0.33787(4) 0.02699(16) Uani 1 1 d . . .
W5 W 0.54316(6) 0.97824(5) 0.20859(4) 0.02540(16) Uani 1 1 d . . .
W6 W 0.81993(5) 1.08660(5) 0.06777(4) 0.02068(15) Uani 1 1 d . . .
W7 W 0.86596(5) 0.85446(5) 0.01750(4) 0.02029(15) Uani 1 1 d . . .
W8 W 0.59659(5) 0.74607(5) 0.15846(4) 0.02235(15) Uani 1 1 d . . .
W9 W 0.85579(5) 0.58537(5) 0.17083(4) 0.02295(15) Uani 1 1 d . . .
W10 W 0.82769(6) 0.58635(5) 0.34603(4) 0.02770(17) Uani 1 1 d . . .
W11 W 0.95662(5) 0.84402(5) 0.18707(4) 0.02028(15) Uani 1 1 d . . .
Lu1 Lu 1.17618(6) 0.64699(5) 0.10362(4) 0.02373(16) Uani 1 1 d . . .
Lu2 Lu 0.29319(15) 0.69717(14) 0.51221(10) 0.0238(4) Uani 0.40 1 d P . .
O1LU O 1.1264(9) 0.5692(9) 0.0201(6) 0.027(3) Uiso 1 1 d . . .
O1T O 0.9917(10) 0.8012(10) 0.4290(7) 0.035(3) Uiso 1 1 d . . .
O2T O 1.0118(10) 1.1962(10) 0.2077(7) 0.034(3) Uiso 1 1 d . . .
O2LU O 1.2062(11) 0.4599(10) 0.1487(7) 0.038(3) Uiso 1 1 d . . .
O3LU O 1.3044(10) 0.7712(10) 0.1053(7) 0.035(3) Uiso 1 1 d . . .
O3T O 0.6058(11) 1.0372(10) 0.4093(8) 0.039(3) Uiso 1 1 d . . .
O4T O 0.4413(10) 0.6827(10) 0.4165(7) 0.033(3) Uiso 1 1 d . . .
O4LU O 1.1683(10) 0.6130(10) 0.2304(7) 0.036(3) Uiso 1 1 d . . .
O5LU O 1.3505(10) 0.6057(10) 0.0346(7) 0.032(3) Uiso 1 1 d . . .
O5T O 0.4544(10) 1.0846(10) 0.1943(7) 0.035(3) Uiso 1 1 d . . .
O6T O 0.7985(9) 1.2193(8) 0.0131(6) 0.020(2) Uiso 1 1 d . . .
O7T O 0.8411(9) 0.8182(9) -0.0556(7) 0.027(3) Uiso 1 1 d . . .
O7A O 1.0135(9) 0.8895(9) -0.0193(6) 0.024(2) Uiso 1 1 d . . .
O8T O 0.5108(10) 0.6897(9) 0.1204(7) 0.029(3) Uiso 1 1 d . . .
O9L O 1.0011(10) 0.5752(9) 0.1623(7) 0.029(3) Uiso 1 1 d . . .
O9T O 0.8300(10) 0.4809(9) 0.1352(7) 0.031(3) Uiso 1 1 d . . .
O10T O 0.9707(10) 0.5570(10) 0.3317(7) 0.033(3) Uiso 1 1 d . . .
O10A O 0.7687(12) 0.4840(11) 0.4280(8) 0.045(3) Uiso 1 1 d . . .
O11L O 1.0690(9) 0.7920(9) 0.1306(6) 0.025(2) Uiso 1 1 d . . .
O12 O 0.9851(10) 0.9918(9) 0.3148(7) 0.031(3) Uiso 1 1 d . . .
O13 O 0.7890(10) 0.9063(9) 0.4097(7) 0.030(3) Uiso 1 1 d . . .
O23 O 0.8010(10) 1.1036(10) 0.2974(7) 0.032(3) Uiso 1 1 d . . .
O26 O 0.8549(9) 1.1186(9) 0.1487(6) 0.026(2) Uiso 1 1 d . . .
O34 O 0.6187(10) 0.8395(10) 0.3721(7) 0.031(3) Uiso 1 1 d . . .
O35 O 0.6301(9) 1.0288(9) 0.2643(6) 0.026(2) Uiso 1 1 d . . .
O45 O 0.4662(11) 0.8833(10) 0.2992(7) 0.036(3) Uiso 1 1 d . . .
O48 O 0.4997(9) 0.6942(9) 0.2643(6) 0.024(2) Uiso 1 1 d . . .
O56 O 0.6765(9) 1.0452(9) 0.1221(6) 0.024(2) Uiso 1 1 d . . .
O58 O 0.5125(9) 0.8903(9) 0.1537(6) 0.024(2) Uiso 1 1 d . . .
O67 O 0.8211(8) 1.0074(8) -0.0015(6) 0.018(2) Uiso 1 1 d . . .
O78 O 0.7028(9) 0.8278(9) 0.0764(7) 0.027(3) Uiso 1 1 d . . .
O79 O 0.8792(9) 0.7143(9) 0.0834(6) 0.025(2) Uiso 1 1 d . . .
O89 O 0.6918(9) 0.6380(9) 0.1814(6) 0.026(2) Uiso 1 1 d . . .
O111 O 1.0136(9) 0.8022(9) 0.2790(6) 0.025(2) Uiso 1 1 d . . .
O210 O 0.8303(10) 0.7095(10) 0.3828(7) 0.036(3) Uiso 1 1 d . . .
O211 O 1.0249(9) 0.9879(9) 0.1717(6) 0.026(2) Uiso 1 1 d . . .
O311 O 0.8373(10) 0.9158(9) 0.2696(7) 0.030(3) Uiso 1 1 d . . .
O410 O 0.6563(10) 0.6401(9) 0.3474(7) 0.030(3) Uiso 1 1 d . . .
O458 O 0.6572(9) 0.8323(8) 0.2271(6) 0.022(2) Uiso 1 1 d . . .
O711 O 0.8770(9) 0.9161(9) 0.1186(6) 0.024(2) Uiso 1 1 d . . .
O910 O 0.8043(9) 0.5127(9) 0.2763(6) 0.027(3) Uiso 1 1 d . . .
O911 O 0.8624(9) 0.7144(8) 0.2331(6) 0.022(2) Uiso 1 1 d . . .
Na1 Na 1.3088(8) 0.5488(8) -0.0701(6) 0.065(3) Uiso 1 1 d . . .
O1W O 1.2558(11) 0.9593(10) 0.1547(8) 0.039(3) Uiso 1 1 d . . .
O2W O 1.0081(10) 0.3706(10) 0.0748(7) 0.034(3) Uiso 1 1 d . . .
O3W O 0.5814(11) 0.9347(11) -0.0280(8) 0.040(3) Uiso 1 1 d . . .
O4W O 1.2686(12) 0.7547(12) 0.2806(9) 0.051(4) Uiso 1 1 d . . .
O5W O 1.5102(13) 0.7538(12) -0.0542(9) 0.055(4) Uiso 1 1 d . . .
O6W O 1.2954(15) 0.3676(15) 0.0313(11) 0.072(5) Uiso 1 1 d . . .
O7W O 0.4945(16) 0.4761(15) 0.1129(11) 0.077(5) Uiso 1 1 d . . .
O8W O 0.6516(16) 0.2816(15) 0.1763(11) 0.075(5) Uiso 1 1 d . . .
O9W O 0.109(2) 0.760(2) 0.5291(16) 0.047(7) Uiso 0.50 1 d P . .
O10W O 0.224(2) 0.720(2) 0.6370(15) 0.038(6) Uiso 0.50 1 d P . .
O11W O 0.215(2) 0.633(2) 0.4324(17) 0.052(7) Uiso 0.50 1 d P . .
O12W O 1.054(3) 0.487(3) 0.459(2) 0.088(12) Uiso 0.50 1 d P . .
O13W O 0.413(3) 0.851(3) 0.4927(19) 0.059(8) Uiso 0.50 1 d P . .
O14W O 1.063(3) 0.351(3) 0.288(2) 0.082(11) Uiso 0.50 1 d P . .
O15W O 0.427(3) 0.605(3) 0.5699(19) 0.063(9) Uiso 0.50 1 d P . .
O16W O 0.381(3) 0.294(3) 0.237(2) 0.075(10) Uiso 0.50 1 d P . .
O17W O 0.796(4) 0.950(3) 0.543(2) 0.092(12) Uiso 0.50 1 d P . .
O18W O -0.028(3) 0.887(3) 0.597(2) 0.083(11) Uiso 0.50 1 d P . .
O19W O 0.649(3) 0.684(3) 0.521(2) 0.069(10) Uiso 0.50 1 d P . .
O20W O 0.308(3) 0.945(3) 0.3932(19) 0.058(8) Uiso 0.50 1 d P . .
O21W O 0.584(3) 0.406(3) 0.293(2) 0.077(11) Uiso 0.50 1 d P . .
O22W O 0.358(3) 0.499(3) 0.290(2) 0.078(11) Uiso 0.50 1 d P . .
O23W O 1.213(5) 1.008(4) 0.292(3) 0.042(13) Uiso 0.25 1 d P . .

loop_
_atom_site_aniso_label
_atom_site_aniso_U_11
_atom_site_aniso_U_22
_atom_site_aniso_U_33
_atom_site_aniso_U_23
_atom_site_aniso_U_13
_atom_site_aniso_U_12
W1 0.0345(4) 0.0290(4) 0.0268(4) -0.0086(3) -0.0143(3) -0.0013(3)
W2 0.0255(4) 0.0233(3) 0.0287(4) -0.0107(3) -0.0102(3) -0.0004(3)
W3 0.0283(4) 0.0330(4) 0.0305(4) -0.0153(3) -0.0072(3) -0.0011(3)
W4 0.0244(4) 0.0303(4) 0.0270(4) -0.0092(3) -0.0069(3) -0.0010(3)
W5 0.0202(3) 0.0256(3) 0.0313(4) -0.0103(3) -0.0064(3) 0.0021(3)
W6 0.0193(3) 0.0196(3) 0.0256(4) -0.0081(3) -0.0087(3) 0.0029(2)
W7 0.0181(3) 0.0212(3) 0.0247(4) -0.0093(3) -0.0081(3) 0.0017(2)
W8 0.0181(3) 0.0252(3) 0.0264(4) -0.0096(3) -0.0081(3) 0.0005(2)
W9 0.0218(3) 0.0204(3) 0.0296(4) -0.0080(3) -0.0109(3) 0.0006(2)
W10 0.0318(4) 0.0240(3) 0.0288(4) -0.0045(3) -0.0137(3) -0.0014(3)
W11 0.0202(3) 0.0196(3) 0.0240(4) -0.0072(3) -0.0101(3) 0.0011(2)
Lu1 0.0207(4) 0.0212(3) 0.0334(4) -0.0097(3) -0.0126(3) 0.0029(3)
Lu2 0.0255(9) 0.0232(8) 0.0170(9) -0.0055(7) 0.0051(7) -0.0087(7)

loop_
_atom_type_symbol
_atom_type_description
_atom_type_scat_dispersion_real
_atom_type_scat_dispersion_imag
_atom_type_scat_source
O O 0.0106 0.0060 'International Tables Vol C Tables 4.2.6.8 and 6.1.1.4'
H H 0.0000 0.0000 'International Tables Vol C Tables 4.2.6.8 and 6.1.1.4'
Na Na 0.0362 0.0249 'International Tables Vol C Tables 4.2.6.8 and 6.1.1.4'
Lu Lu -0.4720 5.8584 'International Tables Vol C Tables 4.2.6.8 and 6.1.1.4'
W W -0.8490 6.8722 'International Tables Vol C Tables 4.2.6.8 and 6.1.1.4'

loop_
_geom_angle_atom_site_label_1
_geom_angle_atom_site_label_2
_geom_angle_atom_site_label_3
_geom_angle
_geom_angle_site_symmetry_1
_geom_angle_site_symmetry_3
_geom_angle_publ_flag
O1T W1 O111 104.6(5) . . ?
O1T W1 O12 97.6(5) . . ?
O111 W1 O12 89.3(5) . . ?
O1T W1 O13 101.8(5) . . ?
O111 W1 O13 153.6(5) . . ?
O12 W1 O13 87.5(5) . . ?
O1T W1 O210 100.5(6) . . ?
O111 W1 O210 88.1(5) . . ?
O12 W1 O210 161.8(5) . . ?
O13 W1 O210 86.8(5) . . ?
O1T W1 O311 173.5(5) . . ?
O111 W1 O311 77.8(5) . . ?
O12 W1 O311 76.3(5) . . ?
O13 W1 O311 76.0(5) . . ?
O210 W1 O311 85.6(5) . . ?
O2T W2 O211 105.4(5) . . ?
O2T W2 O23 101.3(5) . . ?
O211 W2 O23 153.2(5) . . ?
O2T W2 O26 101.7(5) . . ?
O211 W2 O26 87.4(5) . . ?
O23 W2 O26 89.5(5) . . ?
O2T W2 O12 96.1(5) . . ?
O211 W2 O12 87.8(5) . . ?
O23 W2 O12 87.2(5) . . ?
O26 W2 O12 162.2(5) . . ?
O2T W2 O311 171.3(5) . . ?
O211 W2 O311 76.9(4) . . ?
O23 W2 O311 76.4(5) . . ?
O26 W2 O311 86.7(4) . . ?
O12 W2 O311 75.5(5) . . ?
O2T W2 W11 138.9(4) . . ?
O211 W2 W11 33.5(3) . . ?
O23 W2 W11 119.8(3) . . ?
O26 W2 W11 82.7(3) . . ?
O12 W2 W11 83.8(3) . . ?
O311 W2 W11 43.7(3) . . ?
O3T W3 O35 100.7(6) . . ?
O3T W3 O34 99.8(6) . . ?
O35 W3 O34 89.1(5) . . ?
O3T W3 O23 96.8(5) . . ?
O35 W3 O23 89.0(5) . . ?
O34 W3 O23 163.4(5) . . ?
O3T W3 O13 96.0(6) . . ?
O35 W3 O13 163.3(5) . . ?
O34 W3 O13 87.6(5) . . ?
O23 W3 O13 89.5(5) . . ?
O3T W3 O311 167.5(5) . . ?
O35 W3 O311 88.7(5) . . ?
O34 W3 O311 88.5(5) . . ?
O23 W3 O311 75.0(5) . . ?
O13 W3 O311 74.9(5) . . ?
O4T W4 O410 104.0(6) . . ?
O4T W4 O34 100.6(5) . . ?
O410 W4 O34 92.9(5) . . ?
O4T W4 O48 99.8(5) . . ?
O410 W4 O48 97.9(5) . . ?
O34 W4 O48 153.9(5) . . ?
O4T W4 O45 94.1(5) . . ?
O410 W4 O45 161.6(5) . . ?
O34 W4 O45 80.2(5) . . ?
O48 W4 O45 82.1(5) . . ?
O4T W4 O458 166.2(5) . . ?
O410 W4 O458 89.2(5) . . ?
O34 W4 O458 82.4(5) . . ?
O48 W4 O458 74.1(4) . . ?
O45 W4 O458 73.0(4) . . ?
O5T W5 O45 102.6(6) . . ?
O5T W5 O58 103.1(5) . . ?
O45 W5 O58 93.2(5) . . ?
O5T W5 O35 100.9(5) . . ?
O45 W5 O35 87.4(5) . . ?
O58 W5 O35 155.2(5) . . ?
O5T W5 O56 99.0(5) . . ?
O45 W5 O56 157.2(5) . . ?
O58 W5 O56 88.9(5) . . ?
O35 W5 O56 81.4(5) . . ?
O5T W5 O458 177.9(5) . . ?
O45 W5 O458 76.7(5) . . ?
O58 W5 O458 75.1(4) . . ?
O35 W5 O458 81.0(4) . . ?
O56 W5 O458 82.0(4) . . ?
O6T W6 O56 99.6(5) . . ?
O6T W6 O26 101.4(5) . . ?
O56 W6 O26 92.4(5) . . ?
O6T W6 O67 98.8(5) . . ?
O56 W6 O67 94.5(5) . . ?
O26 W6 O67 157.3(4) . . ?
O6T W6 O7A 89.5(5) . 2_775 ?
O56 W6 O7A 170.7(5) . 2_775 ?
O26 W6 O7A 83.9(5) . 2_775 ?
O67 W6 O7A 85.9(4) . 2_775 ?
O6T W6 O711 168.5(4) . . ?
O56 W6 O711 90.5(4) . . ?
O26 W6 O711 83.5(4) . . ?
O67 W6 O711 74.8(4) . . ?
O7A W6 O711 80.6(4) 2_775 . ?
O7T W7 O7A 100.2(5) . . ?
O7T W7 O79 101.1(5) . . ?
O7A W7 O79 96.9(5) . . ?
O7T W7 O67 102.6(5) . . ?
O7A W7 O67 94.5(4) . . ?
O79 W7 O67 151.4(5) . . ?
O7T W7 O78 91.6(5) . . ?
O7A W7 O78 168.0(5) . . ?
O79 W7 O78 82.2(5) . . ?
O67 W7 O78 81.3(4) . . ?
O7T W7 O711 172.3(5) . . ?
O7A W7 O711 85.6(4) . . ?
O79 W7 O711 83.0(4) . . ?
O67 W7 O711 71.7(4) . . ?
O78 W7 O711 82.4(4) . . ?
O8T W8 O89 104.1(5) . . ?
O8T W8 O78 104.2(5) . . ?
O89 W8 O78 92.4(5) . . ?
O8T W8 O48 95.1(5) . . ?
O89 W8 O48 89.9(5) . . ?
O78 W8 O48 159.3(5) . . ?
O8T W8 O58 95.0(5) . . ?
O89 W8 O58 160.6(5) . . ?
O78 W8 O58 86.4(5) . . ?
O48 W8 O58 84.6(4) . . ?
O8T W8 O458 162.6(5) . . ?
O89 W8 O458 88.0(4) . . ?
O78 W8 O458 87.5(4) . . ?
O48 W8 O458 72.0(4) . . ?
O58 W8 O458 72.6(4) . . ?
O9T W9 O9L 102.3(5) . . ?
O9T W9 O910 100.4(5) . . ?
O9L W9 O910 97.9(5) . . ?
O9T W9 O79 101.9(5) . . ?
O9L W9 O79 91.8(5) . . ?
O910 W9 O79 153.1(5) . . ?
O9T W9 O89 91.2(5) . . ?
O9L W9 O89 165.5(5) . . ?
O910 W9 O89 84.6(5) . . ?
O79 W9 O89 80.2(5) . . ?
O9T W9 O911 170.5(5) . . ?
O9L W9 O911 85.0(4) . . ?
O910 W9 O911 72.2(4) . . ?
O79 W9 O911 83.8(4) . . ?
O89 W9 O911 82.2(4) . . ?
O10A W10 O10T 101.9(6) . . ?
O10A W10 O210 101.1(6) . . ?
O10T W10 O210 97.5(5) . . ?
O10A W10 O910 97.7(6) . . ?
O10T W10 O910 94.8(5) . . ?
O210 W10 O910 154.8(5) . . ?
O10A W10 O410 86.3(6) . . ?
O10T W10 O410 171.7(5) . . ?
O210 W10 O410 82.1(5) . . ?
O910 W10 O410 82.6(4) . . ?
O10A W10 O911 165.2(5) . . ?
O10T W10 O911 90.8(5) . . ?
O210 W10 O911 84.5(5) . . ?
O910 W10 O911 73.4(4) . . ?
O410 W10 O911 80.9(4) . . ?
O11L W11 O711 102.1(5) . . ?
O11L W11 O911 100.1(5) . . ?
O711 W11 O911 96.5(5) . . ?
O11L W11 O211 97.8(5) . . ?
O711 W11 O211 88.1(5) . . ?
O911 W11 O211 160.2(5) . . ?
O11L W11 O111 96.1(5) . . ?
O711 W11 O111 160.4(4) . . ?
O911 W11 O111 87.3(4) . . ?
O211 W11 O111 82.3(5) . . ?
O11L W11 O311 169.2(5) . . ?
O711 W11 O311 86.6(5) . . ?
O911 W11 O311 85.2(4) . . ?
O211 W11 O311 75.8(4) . . ?
O111 W11 O311 74.6(4) . . ?
O11L W11 W2 130.5(3) . . ?
O711 W11 W2 83.2(3) . . ?
O911 W11 W2 128.6(3) . . ?
O211 W11 W2 32.7(3) . . ?
O111 W11 W2 79.5(3) . . ?
O311 W11 W2 43.4(3) . . ?
O9L Lu1 O11L 73.7(4) . . ?
O9L Lu1 O2LU 77.5(4) . . ?
O11L Lu1 O2LU 144.0(4) . . ?
O9L Lu1 O3LU 142.3(4) . . ?
O11L Lu1 O3LU 76.3(4) . . ?
O2LU Lu1 O3LU 117.6(4) . . ?
O9L Lu1 O6T 116.7(4) . 2_775 ?
O11L Lu1 O6T 76.2(4) . 2_775 ?
O2LU Lu1 O6T 137.5(4) . 2_775 ?
O3LU Lu1 O6T 76.8(4) . 2_775 ?
O9L Lu1 O4LU 77.4(4) . . ?
O11L Lu1 O4LU 79.2(4) . . ?
O2LU Lu1 O4LU 73.7(4) . . ?
O3LU Lu1 O4LU 74.9(4) . . ?
O6T Lu1 O4LU 146.0(4) 2_775 . ?
O9L Lu1 O1LU 74.5(4) . . ?
O11L Lu1 O1LU 115.5(4) . . ?
O2LU Lu1 O1LU 76.1(4) . . ?
O3LU Lu1 O1LU 140.5(4) . . ?
O6T Lu1 O1LU 70.6(4) 2_775 . ?
O4LU Lu1 O1LU 142.3(4) . . ?
O9L Lu1 O5LU 142.1(4) . . ?
O11L Lu1 O5LU 143.0(4) . . ?
O2LU Lu1 O5LU 70.8(4) . . ?
O3LU Lu1 O5LU 73.2(4) . . ?
O6T Lu1 O5LU 76.9(4) 2_775 . ?
O4LU Lu1 O5LU 111.8(4) . . ?
O1LU Lu1 O5LU 78.1(4) . . ?
O9L Lu1 Na1 111.9(3) . . ?
O11L Lu1 Na1 137.5(3) . . ?
O2LU Lu1 Na1 73.9(4) . . ?
O3LU Lu1 Na1 105.6(3) . . ?
O6T Lu1 Na1 63.6(3) 2_775 . ?
O4LU Lu1 Na1 143.1(3) . . ?
O1LU Lu1 Na1 39.3(3) . . ?
O5LU Lu1 Na1 39.4(3) . . ?
O4T Lu2 O10A 103.3(5) . 2_666 ?
O4T Lu2 O13W 76.2(8) . . ?
O10A Lu2 O13W 151.2(9) 2_666 . ?
O4T Lu2 O15W 74.6(9) . . ?
O10A Lu2 O15W 72.3(9) 2_666 . ?
O13W Lu2 O15W 79.9(11) . . ?
O4T Lu2 O9W 138.6(8) . . ?
O10A Lu2 O9W 91.7(8) 2_666 . ?
O13W Lu2 O9W 107.9(10) . . ?
O15W Lu2 O9W 146.5(11) . . ?
O4T Lu2 O11W 75.3(8) . . ?
O10A Lu2 O11W 71.2(8) 2_666 . ?
O13W Lu2 O11W 134.0(11) . . ?
O15W Lu2 O11W 124.9(11) . . ?
O9W Lu2 O11W 73.5(10) . . ?
O4T Lu2 O10W 148.6(7) . . ?
O10A Lu2 O10W 84.1(7) 2_666 . ?
O13W Lu2 O10W 82.9(10) . . ?
O15W Lu2 O10W 78.9(10) . . ?
O9W Lu2 O10W 70.2(9) . . ?
O11W Lu2 O10W 135.0(10) . . ?
Lu1 O1LU Na1 104.5(5) . . ?
W4 O4T Lu2 153.0(7) . . ?
Lu1 O5LU Na1 104.4(5) . . ?
W6 O6T Lu1 150.6(6) . 2_775 ?
W7 O7A W6 172.4(6) . 2_775 ?
W9 O9L Lu1 148.9(6) . . ?
W9 O9T Na1 134.5(6) . 2_765 ?
W10 O10A Lu2 149.3(8) . 2_666 ?
W11 O11L Lu1 151.5(6) . . ?
W1 O12 W2 113.7(6) . . ?
W1 O13 W3 114.7(6) . . ?
W2 O23 W3 115.3(6) . . ?
W6 O26 W2 148.2(6) . . ?
W3 O34 W4 146.0(7) . . ?
W3 O35 W5 142.7(6) . . ?
W5 O45 W4 114.6(6) . . ?
W4 O48 W8 115.8(5) . . ?
W6 O56 W5 161.3(7) . . ?
W5 O58 W8 117.0(5) . . ?
W6 O67 W7 120.8(5) . . ?
W8 O78 W7 148.7(6) . . ?
W7 O79 W9 162.8(7) . . ?
W8 O89 W9 149.4(6) . . ?
W1 O111 W11 114.2(5) . . ?
W10 O210 W1 138.9(7) . . ?
W2 O211 W11 113.8(6) . . ?
W1 O311 W2 94.3(4) . . ?
W1 O311 W11 93.2(4) . . ?
W2 O311 W11 92.9(4) . . ?
W1 O311 W3 94.4(4) . . ?
W2 O311 W3 93.3(4) . . ?
W11 O311 W3 169.8(6) . . ?
W4 O410 W10 155.5(6) . . ?
W4 O458 W8 96.8(4) . . ?
W4 O458 W5 95.6(4) . . ?
W8 O458 W5 95.3(4) . . ?
W11 O711 W6 140.3(6) . . ?
W11 O711 W7 123.4(5) . . ?
W6 O711 W7 92.7(4) . . ?
W9 O910 W10 118.9(6) . . ?
W11 O911 W10 133.6(5) . . ?
W11 O911 W9 121.7(5) . . ?
W10 O911 W9 93.4(4) . . ?
O7W Na1 O8W 83.2(7) 2_765 2_765 ?
O7W Na1 O9T 123.9(7) 2_765 2_765 ?
O8W Na1 O9T 81.1(6) 2_765 2_765 ?
O7W Na1 O6W 88.9(7) 2_765 . ?
O8W Na1 O6W 172.0(8) 2_765 . ?
O9T Na1 O6W 102.3(6) 2_765 . ?
O7W Na1 O5LU 87.0(6) 2_765 . ?
O8W Na1 O5LU 103.7(6) 2_765 . ?
O9T Na1 O5LU 149.1(6) 2_765 . ?
O6W Na1 O5LU 77.2(6) . . ?
O7W Na1 O1LU 157.5(7) 2_765 . ?
O8W Na1 O1LU 108.5(6) 2_765 . ?
O9T Na1 O1LU 77.8(5) 2_765 . ?
O6W Na1 O1LU 79.4(6) . . ?
O5LU Na1 O1LU 71.8(5) . . ?
O7W Na1 Lu1 123.1(6) 2_765 . ?
O8W Na1 Lu1 105.2(5) 2_765 . ?
O9T Na1 Lu1 113.0(4) 2_765 . ?
O6W Na1 Lu1 80.3(5) . . ?
O5LU Na1 Lu1 36.2(3) . . ?
O1LU Na1 Lu1 36.2(3) . . ?

loop_
_geom_bond_atom_site_label_1
_geom_bond_atom_site_label_2
_geom_bond_distance
_geom_bond_site_symmetry_2
_geom_bond_publ_flag
W1 O1T 1.726(13) . ?
W1 O111 1.855(11) . ?
W1 O12 1.928(12) . ?
W1 O13 1.946(12) . ?
W1 O210 1.951(12) . ?
W1 O311 2.224(12) . ?
W2 O2T 1.726(12) . ?
W2 O211 1.910(11) . ?
W2 O23 1.913(12) . ?
W2 O26 1.951(11) . ?
W2 O12 1.968(12) . ?
W2 O311 2.227(11) . ?
W2 W11 3.2348(9) . ?
W3 O3T 1.731(13) . ?
W3 O35 1.863(11) . ?
W3 O34 1.899(12) . ?
W3 O23 1.947(12) . ?
W3 O13 1.960(12) . ?
W3 O311 2.259(12) . ?
W4 O4T 1.726(12) . ?
W4 O410 1.771(12) . ?
W4 O34 1.935(12) . ?
W4 O48 1.922(11) . ?
W4 O45 2.102(12) . ?
W4 O458 2.212(11) . ?
W5 O5T 1.699(12) . ?
W5 O45 1.839(13) . ?
W5 O58 1.862(11) . ?
W5 O35 1.964(11) . ?
W5 O56 2.018(11) . ?
W5 O458 2.267(10) . ?
W6 O6T 1.743(10) . ?
W6 O56 1.824(11) . ?
W6 O26 1.888(11) . ?
W6 O67 1.890(10) . ?
W6 O7A 2.031(11) 2_775 ?
W6 O711 2.247(11) . ?
W7 O7T 1.713(11) . ?
W7 O7A 1.809(11) . ?
W7 O79 1.874(11) . ?
W7 O67 1.933(10) . ?
W7 O78 2.034(11) . ?
W7 O711 2.345(11) . ?
W8 O8T 1.735(11) . ?
W8 O89 1.793(11) . ?
W8 O78 1.834(11) . ?
W8 O48 2.005(11) . ?
W8 O58 2.040(11) . ?
W8 O458 2.236(10) . ?
W9 O9T 1.736(11) . ?
W9 O9L 1.775(12) . ?
W9 O910 1.910(12) . ?
W9 O79 1.931(11) . ?
W9 O89 2.091(11) . ?
W9 O911 2.310(10) . ?
W10 O10A 1.722(14) . ?
W10 O10T 1.766(12) . ?
W10 O210 1.894(12) . ?
W10 O910 1.937(11) . ?
W10 O410 2.202(12) . ?
W10 O911 2.241(11) . ?
W11 O11L 1.756(11) . ?
W11 O711 1.861(11) . ?
W11 O911 1.899(10) . ?
W11 O211 1.951(11) . ?
W11 O111 2.006(11) . ?
W11 O311 2.237(12) . ?
Lu1 O9L 2.264(12) . ?
Lu1 O11L 2.308(11) . ?
Lu1 O2LU 2.306(12) . ?
Lu1 O3LU 2.309(12) . ?
Lu1 O6T 2.331(10) 2_775 ?
Lu1 O4LU 2.333(13) . ?
Lu1 O1LU 2.346(11) . ?
Lu1 O5LU 2.344(12) . ?
Lu1 Na1 3.847(10) . ?
Lu2 O4T 2.276(12) . ?
Lu2 O10A 2.297(14) 2_666 ?
Lu2 O13W 2.38(3) . ?
Lu2 O15W 2.33(3) . ?
Lu2 O9W 2.36(3) . ?
Lu2 O11W 2.37(3) . ?
Lu2 O10W 2.43(3) . ?
O1LU Na1 2.517(15) . ?
O5LU Na1 2.522(16) . ?
O6T Lu1 2.331(10) 2_775 ?
O7A W6 2.031(11) 2_775 ?
O9T Na1 2.500(15) 2_765 ?
O10A Lu2 2.297(14) 2_666 ?
Na1 O7W 2.40(2) 2_765 ?
Na1 O8W 2.44(2) 2_765 ?
Na1 O9T 2.500(15) 2_765 ?
Na1 O6W 2.51(2) . ?
O7W Na1 2.40(2) 2_765 ?
O8W Na1 2.44(2) 2_765 ?
